data_4305888
loop_
_publ_author_name
'Felicitas Lips'
'Stefanie Dehnen'

_publ_section_title
;
One-Size Adjustable-Gap Cluster Anions: Systematic Approach to Multinary,
Water-Soluble Chalcogenidometalate Compounds
;
_journal_name_full 'Inorganic Chemistry'
_journal_page_first 5561
_journal_page_last 5563
_journal_paper_doi 10.1021/ic8008199
_journal_volume 47
_journal_year 2008
_chemical_formula_sum 'C1.5 H40 K10 O18.5 Se13 Sn4 Te4 Zn4'
_chemical_formula_weight 3018.45
_chemical_name_systematic
; 
 ? 
;
_space_group_IT_number 96
_symmetry_cell_setting tetragonal
_symmetry_space_group_name_Hall 'P 4nw 2abw'
_symmetry_space_group_name_H-M 'P 43 21 2'
_atom_sites_solution_hydrogens geom
_atom_sites_solution_primary direct
_atom_sites_solution_secondary difmap
_audit_creation_method SHELXL-97
_cell_angle_alpha 90.00
_cell_angle_beta 90.00
_cell_angle_gamma 90.00
_cell_formula_units_Z 4
_cell_length_a 15.540(2)
_cell_length_b 15.540(2)
_cell_length_c 25.831(5)
_cell_measurement_temperature 200(2)
_cell_volume 6238.0(17)
_computing_structure_refinement 'SHELXL-97 (Sheldrick, 1997)'
_computing_structure_solution 'SHELXS-97 (Sheldrick, 1990)'
_diffrn_ambient_temperature 200(2)
_diffrn_measured_fraction_theta_full 0.991
_diffrn_measured_fraction_theta_max 0.991
_diffrn_radiation_monochromator graphite
_diffrn_radiation_source 'fine-focus sealed tube'
_diffrn_radiation_type MoK\a
_diffrn_radiation_wavelength 0.71073
_diffrn_reflns_av_R_equivalents 0.1685
_diffrn_reflns_av_sigmaI/netI 0.0658
_diffrn_reflns_limit_h_max 18
_diffrn_reflns_limit_h_min -18
_diffrn_reflns_limit_k_max 18
_diffrn_reflns_limit_k_min -18
_diffrn_reflns_limit_l_max 30
_diffrn_reflns_limit_l_min -30
_diffrn_reflns_number 44908
_diffrn_reflns_theta_full 25.00
_diffrn_reflns_theta_max 25.00
_diffrn_reflns_theta_min 2.01
_exptl_absorpt_coefficient_mu 13.215
_exptl_crystal_colour orange_red
_exptl_crystal_density_diffrn 3.214
_exptl_crystal_density_method 'not measured'
_exptl_crystal_description block-shaped
_exptl_crystal_F_000 5428
_exptl_crystal_size_max 0.5
_exptl_crystal_size_mid 0.4
_exptl_crystal_size_min 0.3
_refine_diff_density_max 2.209
_refine_diff_density_min -3.579
_refine_diff_density_rms 0.423
_refine_ls_abs_structure_details 'Flack H D (1983), Acta Cryst. A39, 876-881'
_refine_ls_abs_structure_Flack 0.092(18)
_refine_ls_extinction_method none
_refine_ls_goodness_of_fit_ref 1.031
_refine_ls_hydrogen_treatment mixed
_refine_ls_matrix_type full
_refine_ls_number_parameters 232
_refine_ls_number_reflns 5469
_refine_ls_number_restraints 0
_refine_ls_restrained_S_all 1.031
_refine_ls_R_factor_all 0.0551
_refine_ls_R_factor_gt 0.0523
_refine_ls_shift/su_max 0.017
_refine_ls_shift/su_mean 0.002
_refine_ls_structure_factor_coef Fsqd
_refine_ls_weighting_details 'calc w=1/[\s^2^(Fo^2^)+(0.1000P)^2^+0.0000P] where P=(Fo^2^+2Fc^2^)/3'
_refine_ls_weighting_scheme calc
_refine_ls_wR_factor_gt 0.1322
_refine_ls_wR_factor_ref 0.1338
_reflns_number_gt 5057
_reflns_number_total 5469
_reflns_threshold_expression >2sigma(I)
_cod_data_source_file ic8008199-file001_3.cif
_cod_data_source_block K10Zn4Sn4Se13Te4_compound_3
_cod_original_cell_volume 6238.1(18)
_cod_original_formula_sum 'C1.50 H40 K10 O18.50 Se13 Sn4 Te4 Zn4'
_cod_database_code 4305888

loop_
_symmetry_equiv_pos_as_xyz
'x, y, z'
'-x, -y, z+1/2'
'-y+1/2, x+1/2, z+3/4'
'y+1/2, -x+1/2, z+1/4'
'-x+1/2, y+1/2, -z+3/4'
'x+1/2, -y+1/2, -z+1/4'
'y, x, -z'
'-y, -x, -z+1/2'

loop_
_atom_site_label
_atom_site_type_symbol
_atom_site_fract_x
_atom_site_fract_y
_atom_site_fract_z
_atom_site_U_iso_or_equiv
_atom_site_adp_type
_atom_site_occupancy
_atom_site_symmetry_multiplicity
_atom_site_calc_flag
_atom_site_refinement_flags
_atom_site_disorder_assembly
_atom_site_disorder_group
Sn1 Sn 0.29231(5) 0.07687(5) 0.08483(3) 0.01577(18) Uani 1 1 d . . .
Sn2 Sn 0.29071(5) 0.49669(5) 0.09371(3) 0.01696(19) Uani 1 1 d . . .
Te1 Te 0.29614(9) -0.06532(8) 0.13950(4) 0.0486(3) Uani 1 1 d . . .
Te2 Te 0.29620(9) 0.63531(7) 0.15245(4) 0.0479(3) Uani 1 1 d . . .
Se3 Se 0.31222(8) 0.03167(8) -0.00821(4) 0.0184(3) Uani 1 1 d . . .
Se4 Se 0.41659(7) 0.16728(7) 0.11720(4) 0.0158(2) Uani 1 1 d . . .
Se5 Se 0.14768(7) 0.14520(8) 0.10268(4) 0.0186(3) Uani 1 1 d . . .
Se6 Se 0.26085(9) 0.54892(8) 0.00204(4) 0.0249(3) Uani 1 1 d . . .
Se7 Se 0.43657(7) 0.42528(8) 0.09954(4) 0.0198(3) Uani 1 1 d . . .
Se8 Se 0.17604(8) 0.39649(8) 0.12864(4) 0.0198(3) Uani 1 1 d . . .
Se9 Se 0.28869(7) 0.28869(7) 0.0000 0.0123(3) Uani 1 2 d S . .
Zn1 Zn 0.41976(8) 0.28561(9) 0.05294(5) 0.0166(3) Uani 1 1 d . . .
Zn2 Zn 0.16457(8) 0.28642(9) 0.05893(5) 0.0170(3) Uani 1 1 d . . .
K1 K 0.0552(2) 0.0552(2) 0.0000 0.0406(11) Uani 1 2 d S . .
K2 K 0.2611(2) 0.2375(2) 0.19994(12) 0.0400(8) Uani 1 1 d . . .
K3 K 0.0492(3) 0.5298(2) -0.02504(14) 0.0441(8) Uani 1 1 d . . .
K4A K 0.4584(7) 0.7327(8) 0.0701(4) 0.045(2) Uiso 0.47 1 d P . .
K4B K 0.4409(9) 0.7582(9) 0.0745(5) 0.064(3) Uiso 0.47 1 d P . .
K4C K 0.436(4) 0.694(4) 0.058(2) 0.038(12) Uiso 0.06 1 d P . .
K5A K 0.5621(4) 0.6987(3) 0.2099(2) 0.0443(12) Uiso 0.75 1 d P . .
K5B K 0.5454(11) 0.7065(11) 0.2310(8) 0.048(4) Uiso 0.25 1 d P . .
K6A K 0.5223(5) 0.5223(5) 0.0000 0.048(2) Uiso 0.50 2 d SP . .
K6B K 0.4855(8) 0.5590(8) -0.0027(5) 0.036(3) Uiso 0.25 1 d P . .
O1 O 0.0155(8) 0.5243(8) 0.0820(5) 0.048(3) Uiso 1 1 d . . .
O2 O -0.0683(9) -0.0683(9) 0.0000 0.059(5) Uiso 1 2 d S . .
O3 O 0.2780(8) 0.2611(8) 0.3032(5) 0.047(3) Uiso 1 1 d . . .
O4 O -0.0519(11) 0.6677(11) 0.0042(7) 0.080(4) Uiso 1 1 d . . .
CL5 C 0.591(3) 0.745(3) 0.0978(17) 0.057(9) Uiso 0.50 1 d P . .
OL5A O 0.5744(10) 0.8208(10) 0.1331(6) 0.043(3) Uiso 0.75 1 d P . .
OL5B O 0.594(6) 0.822(6) 0.095(4) 0.11(3) Uiso 0.25 1 d P . .
O6 O -0.0987(7) 0.1479(7) 0.0303(4) 0.037(2) Uiso 1 1 d . . .
O7A O 0.276(5) 0.146(6) 0.230(3) 0.10(2) Uiso 0.25 1 d P . .
O7B O 0.1669(19) 0.060(2) 0.2295(12) 0.107(9) Uiso 0.75 1 d P . .
O8A O -0.1534(16) 0.4253(16) 0.0057(9) 0.060(6) Uiso 0.63 1 d P . .
O8B O -0.1223(18) 0.4551(18) -0.0007(11) 0.030(6) Uiso 0.38 1 d P . .
O9A O 0.572(2) 0.580(2) 0.1514(13) 0.069(8) Uiso 0.50 1 d P . .
O9B O 0.5669(14) 0.5990(14) 0.1189(9) 0.040(5) Uiso 0.50 1 d P . .
O10 O 0.102(5) 0.650(5) 0.050(3) 0.083(19) Uiso 0.25 1 d P . .
O11 O 0.474(6) 0.671(6) 0.075(4) 0.10(2) Uiso 0.25 1 d P . .
OL12 O 0.647(8) 0.860(8) 0.063(4) 0.14(4) Uiso 0.25 1 d P . .
CL12 C 0.688(3) 0.688(3) 0.0000 0.064(15) Uiso 0.50 2 d SP . .

loop_
_atom_site_aniso_label
_atom_site_aniso_U_11
_atom_site_aniso_U_22
_atom_site_aniso_U_33
_atom_site_aniso_U_23
_atom_site_aniso_U_13
_atom_site_aniso_U_12
Sn1 0.0229(4) 0.0177(4) 0.0067(3) 0.0005(3) -0.0003(3) -0.0033(3)
Sn2 0.0230(4) 0.0167(4) 0.0112(4) -0.0004(3) -0.0028(3) 0.0003(3)
Te1 0.0613(7) 0.0515(6) 0.0330(5) 0.0054(5) -0.0065(5) -0.0108(6)
Te2 0.0700(8) 0.0420(6) 0.0316(5) -0.0006(4) -0.0047(5) 0.0096(5)
Se3 0.0306(7) 0.0183(6) 0.0064(5) -0.0018(4) -0.0003(4) 0.0003(5)
Se4 0.0233(6) 0.0166(5) 0.0074(5) 0.0033(4) -0.0036(4) -0.0028(4)
Se5 0.0207(6) 0.0233(6) 0.0118(5) 0.0018(4) 0.0026(4) -0.0030(4)
Se6 0.0458(8) 0.0200(6) 0.0091(5) -0.0025(5) -0.0046(5) 0.0056(5)
Se7 0.0189(6) 0.0199(6) 0.0206(6) -0.0022(5) -0.0051(5) -0.0008(5)
Se8 0.0247(6) 0.0215(6) 0.0132(5) -0.0064(4) 0.0047(5) -0.0045(5)
Se9 0.0157(4) 0.0157(4) 0.0056(6) 0.0002(4) -0.0002(4) -0.0021(6)
Zn1 0.0189(7) 0.0201(7) 0.0107(6) 0.0021(5) -0.0014(5) -0.0010(5)
Zn2 0.0198(7) 0.0212(7) 0.0099(6) -0.0018(5) 0.0018(5) -0.0013(5)
K1 0.0435(17) 0.0435(17) 0.035(2) -0.0039(15) 0.0039(15) -0.012(2)
K2 0.0488(19) 0.050(2) 0.0207(14) -0.0126(13) -0.0060(13) -0.0029(15)
K3 0.059(2) 0.0331(17) 0.0403(17) 0.0040(15) 0.0154(16) 0.0051(15)

loop_
_atom_type_symbol
_atom_type_description
_atom_type_scat_dispersion_real
_atom_type_scat_dispersion_imag
_atom_type_scat_source
C C 0.0033 0.0016 'International Tables Vol C Tables 4.2.6.8 and 6.1.1.4'
H H 0.0000 0.0000 'International Tables Vol C Tables 4.2.6.8 and 6.1.1.4'
O O 0.0106 0.0060 'International Tables Vol C Tables 4.2.6.8 and 6.1.1.4'
K K 0.2009 0.2494 'International Tables Vol C Tables 4.2.6.8 and 6.1.1.4'
Zn Zn 0.2839 1.4301 'International Tables Vol C Tables 4.2.6.8 and 6.1.1.4'
Se Se -0.0929 2.2259 'International Tables Vol C Tables 4.2.6.8 and 6.1.1.4'
Sn Sn -0.6537 1.4246 'International Tables Vol C Tables 4.2.6.8 and 6.1.1.4'
Te Te -0.5308 1.6751 'International Tables Vol C Tables 4.2.6.8 and 6.1.1.4'

loop_
_geom_angle_atom_site_label_1
_geom_angle_atom_site_label_2
_geom_angle_atom_site_label_3
_geom_angle
_geom_angle_site_symmetry_1
_geom_angle_site_symmetry_3
_geom_angle_publ_flag
Se3 Sn1 Se5 113.56(5) . . ?
Se3 Sn1 Se4 112.07(5) . . ?
Se5 Sn1 Se4 112.65(5) . . ?
Se3 Sn1 Te1 106.00(5) . . ?
Se5 Sn1 Te1 106.01(5) . . ?
Se4 Sn1 Te1 105.81(5) . . ?
Se3 Sn1 K2 156.47(7) . . ?
Se5 Sn1 K2 58.89(6) . . ?
Se4 Sn1 K2 59.29(6) . . ?
Te1 Sn1 K2 97.53(6) . . ?
Se3 Sn1 K3 59.48(6) . 7 ?
Se5 Sn1 K3 158.47(7) . 7 ?
Se4 Sn1 K3 59.07(6) . 7 ?
Te1 Sn1 K3 95.50(7) . 7 ?
K2 Sn1 K3 118.27(8) . 7 ?
Se7 Sn2 Se8 109.86(5) . . ?
Se7 Sn2 Se6 111.02(5) . . ?
Se8 Sn2 Se6 113.52(5) . . ?
Se7 Sn2 Te2 107.18(5) . . ?
Se8 Sn2 Te2 108.67(5) . . ?
Se6 Sn2 Te2 106.30(5) . . ?
Se7 Sn2 K4C 80.8(9) . . ?
Se8 Sn2 K4C 166.0(9) . . ?
Se6 Sn2 K4C 68.8(9) . . ?
Te2 Sn2 K4C 58.4(9) . . ?
Se7 Sn2 K6B 57.99(19) . . ?
Se8 Sn2 K6B 153.47(19) . . ?
Se6 Sn2 K6B 59.10(19) . . ?
Te2 Sn2 K6B 97.75(19) . . ?
K4C Sn2 K6B 40.2(9) . . ?
Sn1 Te1 K4B 111.81(18) . 1_545 ?
OL12 Te2 Sn2 102(3) 6_465 . ?
OL12 Te2 K4C 148(3) 6_465 . ?
Sn2 Te2 K4C 80.0(11) . . ?
OL12 Te2 K4B 141(3) 6_465 . ?
Sn2 Te2 K4B 97.6(2) . . ?
K4C Te2 K4B 17.8(11) . . ?
OL12 Te2 K4A 148(3) 6_465 . ?
Sn2 Te2 K4A 91.5(2) . . ?
K4C Te2 K4A 11.9(11) . . ?
K4B Te2 K4A 7.8(2) . . ?
OL12 Te2 K5B 75(3) 6_465 8_665 ?
Sn2 Te2 K5B 82.1(2) . 8_665 ?
K4C Te2 K5B 135.6(11) . 8_665 ?
K4B Te2 K5B 141.6(3) . 8_665 ?
K4A Te2 K5B 136.1(3) . 8_665 ?
Zn2 Se3 Sn1 104.58(5) 7 . ?
Zn2 Se3 K3 102.77(8) 7 7 ?
Sn1 Se3 K3 82.12(7) . 7 ?
Zn1 Se4 Sn1 101.88(5) . . ?
Zn1 Se4 K2 101.36(8) . . ?
Sn1 Se4 K2 81.00(7) . . ?
Zn1 Se4 K3 85.59(8) . 7 ?
Sn1 Se4 K3 82.36(7) . 7 ?
K2 Se4 K3 162.98(9) . 7 ?
Zn2 Se5 Sn1 101.20(5) . . ?
Zn2 Se5 K1 93.13(7) . . ?
Sn1 Se5 K1 93.57(5) . . ?
Zn2 Se5 K2 84.75(8) . . ?
Sn1 Se5 K2 81.40(7) . . ?
K1 Se5 K2 174.03(9) . . ?
Zn1 Se6 Sn2 104.21(6) 7 . ?
Zn1 Se6 K3 87.78(8) 7 . ?
Sn2 Se6 K3 110.01(8) . . ?
Zn1 Se6 K6B 82.1(2) 7 . ?
Sn2 Se6 K6B 82.2(2) . . ?
K3 Se6 K6B 165.8(2) . . ?
Zn1 Se6 K2 122.00(7) 7 3_554 ?
Sn2 Se6 K2 130.19(7) . 3_554 ?
K3 Se6 K2 90.60(9) . 3_554 ?
K6B Se6 K2 86.4(2) . 3_554 ?
Zn1 Se6 K4C 125.6(9) 7 . ?
Sn2 Se6 K4C 72.7(9) . . ?
K3 Se6 K4C 145.6(9) . . ?
K6B Se6 K4C 43.6(9) . . ?
K2 Se6 K4C 66.0(9) 3_554 . ?
Zn1 Se7 Sn2 105.02(5) . . ?
Zn1 Se7 K6A 93.69(14) . . ?
Sn2 Se7 K6A 96.67(6) . . ?
Zn1 Se7 K6B 86.6(2) . 7 ?
Sn2 Se7 K6B 110.5(2) . 7 ?
K6A Se7 K6B 14.2(2) . 7 ?
Zn1 Se7 K6B 100.2(2) . . ?
Sn2 Se7 K6B 83.5(2) . . ?
K6A Se7 K6B 13.5(2) . . ?
K6B Se7 K6B 27.8(4) 7 . ?
Zn2 Se8 Sn2 102.42(5) . . ?
Zn2 Se8 K2 85.36(7) . . ?
Sn2 Se8 K2 111.80(8) . . ?
Zn2 Se8 K3 129.64(8) . 4_455 ?
Sn2 Se8 K3 124.48(8) . 4_455 ?
K2 Se8 K3 92.49(9) . 4_455 ?
Zn1 Se9 Zn1 110.06(8) . 7 ?
Zn1 Se9 Zn2 109.99(5) . 7 ?
Zn1 Se9 Zn2 107.82(4) 7 7 ?
Zn1 Se9 Zn2 107.82(4) . . ?
Zn1 Se9 Zn2 109.99(5) 7 . ?
Zn2 Se9 Zn2 111.17(8) 7 . ?
Se9 Zn1 Se4 111.80(6) . . ?
Se9 Zn1 Se6 110.76(6) . 7 ?
Se4 Zn1 Se6 106.47(6) . 7 ?
Se9 Zn1 Se7 109.80(6) . . ?
Se4 Zn1 Se7 108.93(6) . . ?
Se6 Zn1 Se7 108.98(7) 7 . ?
Se9 Zn1 K6B 104.65(19) . 7 ?
Se4 Zn1 K6B 143.5(2) . 7 ?
Se6 Zn1 K6B 59.92(19) 7 7 ?
Se7 Zn1 K6B 54.89(19) . 7 ?
Se9 Zn2 Se3 108.92(6) . 7 ?
Se9 Zn2 Se5 112.19(6) . . ?
Se3 Zn2 Se5 107.19(6) 7 . ?
Se9 Zn2 Se8 112.45(6) . . ?
Se3 Zn2 Se8 109.32(7) 7 . ?
Se5 Zn2 Se8 106.60(6) . . ?
Se9 Zn2 K2 105.76(7) . . ?
Se3 Zn2 K2 145.30(7) 7 . ?
Se5 Zn2 K2 57.22(6) . . ?
Se8 Zn2 K2 56.43(6) . . ?
O2 K1 O6 76.6(2) . 7 ?
O2 K1 O6 76.6(2) . . ?
O6 K1 O6 153.2(5) 7 . ?
O2 K1 O9A 66.8(6) . 6_455 ?
O6 K1 O9A 69.2(6) 7 6_455 ?
O6 K1 O9A 99.9(6) . 6_455 ?
O2 K1 O9A 66.8(6) . 3_544 ?
O6 K1 O9A 99.9(6) 7 3_544 ?
O6 K1 O9A 69.2(6) . 3_544 ?
O9A K1 O9A 133.6(11) 6_455 3_544 ?
O2 K1 Se5 127.10(7) . . ?
O6 K1 Se5 110.3(2) 7 . ?
O6 K1 Se5 86.1(2) . . ?
O9A K1 Se5 67.7(6) 6_455 . ?
O9A K1 Se5 148.7(5) 3_544 . ?
O2 K1 Se5 127.10(7) . 7 ?
O6 K1 Se5 86.1(2) 7 7 ?
O6 K1 Se5 110.3(2) . 7 ?
O9A K1 Se5 148.7(5) 6_455 7 ?
O9A K1 Se5 67.7(6) 3_544 7 ?
Se5 K1 Se5 105.80(13) . 7 ?
O2 K1 K5A 48.32(9) . 6_455 ?
O6 K1 K5A 42.1(2) 7 6_455 ?
O6 K1 K5A 115.7(2) . 6_455 ?
O9A K1 K5A 35.7(6) 6_455 6_455 ?
O9A K1 K5A 106.7(6) 3_544 6_455 ?
Se5 K1 K5A 101.11(10) . 6_455 ?
Se5 K1 K5A 127.56(8) 7 6_455 ?
O2 K1 K5A 48.32(9) . 3_544 ?
O6 K1 K5A 115.7(2) 7 3_544 ?
O6 K1 K5A 42.1(2) . 3_544 ?
O9A K1 K5A 106.7(6) 6_455 3_544 ?
O9A K1 K5A 35.7(6) 3_544 3_544 ?
Se5 K1 K5A 127.56(8) . 3_544 ?
Se5 K1 K5A 101.11(10) 7 3_544 ?
K5A K1 K5A 96.64(19) 6_455 3_544 ?
O2 K1 K5B 43.3(3) . 3_544 ?
O6 K1 K5B 115.5(3) 7 3_544 ?
O6 K1 K5B 39.9(3) . 3_544 ?
O9A K1 K5B 98.4(6) 6_455 3_544 ?
O9A K1 K5B 44.0(6) 3_544 3_544 ?
Se5 K1 K5B 122.7(3) . 3_544 ?
Se5 K1 K5B 109.7(3) 7 3_544 ?
K5A K1 K5B 91.2(3) 6_455 3_544 ?
K5A K1 K5B 8.6(2) 3_544 3_544 ?
O2 K1 K5B 43.3(3) . 6_455 ?
O6 K1 K5B 39.9(3) 7 6_455 ?
O6 K1 K5B 115.5(3) . 6_455 ?
O9A K1 K5B 44.0(6) 6_455 6_455 ?
O9A K1 K5B 98.4(6) 3_544 6_455 ?
Se5 K1 K5B 109.7(3) . 6_455 ?
Se5 K1 K5B 122.7(3) 7 6_455 ?
K5A K1 K5B 8.6(2) 6_455 6_455 ?
K5A K1 K5B 91.2(3) 3_544 6_455 ?
K5B K1 K5B 86.6(5) 3_544 6_455 ?
O7A K2 O3 69(3) . . ?
O7A K2 O6 110(3) . 6 ?
O3 K2 O6 70.4(3) . 6 ?
O7A K2 O8A 18(3) . 6 ?
O3 K2 O8A 72.7(5) . 6 ?
O6 K2 O8A 96.7(5) 6 6 ?
O7A K2 O7B 38(3) . . ?
O3 K2 O7B 85.8(6) . . ?
O6 K2 O7B 147.1(6) 6 . ?
O8A K2 O7B 53.4(7) 6 . ?
O7A K2 Se8 163(3) . . ?
O3 K2 Se8 118.7(3) . . ?
O6 K2 Se8 86.5(2) 6 . ?
O8A K2 Se8 168.5(5) 6 . ?
O7B K2 Se8 125.6(5) . . ?
O7A K2 Se5 93(3) . . ?
O3 K2 Se5 147.1(3) . . ?
O6 K2 Se5 142.4(2) 6 . ?
O8A K2 Se5 98.8(5) 6 . ?
O7B K2 Se5 64.9(5) . . ?
Se8 K2 Se5 72.51(7) . . ?
O7A K2 Se4 85(3) . . ?
O3 K2 Se4 126.4(3) . . ?
O6 K2 Se4 76.8(2) 6 . ?
O8A K2 Se4 70.4(4) 6 . ?
O7B K2 Se4 101.4(6) . . ?
Se8 K2 Se4 99.84(9) . . ?
Se5 K2 Se4 76.59(7) . . ?
O7A K2 Se6 88(3) . 4_455 ?
O3 K2 Se6 73.5(3) . 4_455 ?
O6 K2 Se6 129.3(2) 6 4_455 ?
O8A K2 Se6 105.4(5) 6 4_455 ?
O7B K2 Se6 59.6(5) . 4_455 ?
Se8 K2 Se6 80.63(9) . 4_455 ?
Se5 K2 Se6 78.56(8) . 4_455 ?
Se4 K2 Se6 153.70(10) . 4_455 ?
O7A K2 K5B 122(3) . 8_665 ?
O3 K2 K5B 53.9(4) . 8_665 ?
O6 K2 K5B 43.2(3) 6 8_665 ?
O8A K2 K5B 119.4(5) 6 8_665 ?
O7B K2 K5B 134.5(6) . 8_665 ?
Se8 K2 K5B 70.1(3) . 8_665 ?
Se5 K2 K5B 141.5(3) . 8_665 ?
Se4 K2 K5B 118.6(3) . 8_665 ?
Se6 K2 K5B 86.5(3) 4_455 8_665 ?
O7A K2 Sn1 78(3) . . ?
O3 K2 Sn1 145.5(3) . . ?
O6 K2 Sn1 116.0(2) 6 . ?
O8A K2 Sn1 72.9(4) 6 . ?
O7B K2 Sn1 72.0(6) . . ?
Se8 K2 Sn1 95.83(8) . . ?
Se5 K2 Sn1 39.71(4) . . ?
Se4 K2 Sn1 39.71(4) . . ?
Se6 K2 Sn1 114.00(9) 4_455 . ?
K5B K2 Sn1 153.5(3) 8_665 . ?
O7A K2 K5A 113(3) . 8_665 ?
O3 K2 K5A 45.1(3) . 8_665 ?
O6 K2 K5A 44.0(2) 6 8_665 ?
O8A K2 K5A 111.2(5) 6 8_665 ?
O7B K2 K5A 127.6(6) . 8_665 ?
Se8 K2 K5A 78.74(12) . 8_665 ?
Se5 K2 K5A 148.85(14) . 8_665 ?
Se4 K2 K5A 120.78(12) . 8_665 ?
Se6 K2 K5A 85.27(11) 4_455 8_665 ?
K5B K2 K5A 9.0(3) 8_665 8_665 ?
Sn1 K2 K5A 159.10(13) . 8_665 ?
O4 K3 O10 57.5(16) . . ?
O4 K3 O1 69.5(5) . . ?
O10 K3 O1 53.1(15) . . ?
O4 K3 O8B 74.6(6) . . ?
O10 K3 O8B 112.1(16) . . ?
O1 K3 O8B 67.3(6) . . ?
O4 K3 Se6 115.4(4) . . ?
O10 K3 Se6 60.9(15) . . ?
O1 K3 Se6 88.9(3) . . ?
O8B K3 Se6 149.7(5) . . ?
O4 K3 Se8 80.0(4) . 3_554 ?
O10 K3 Se8 89.2(15) . 3_554 ?
O1 K3 Se8 140.2(3) . 3_554 ?
O8B K3 Se8 128.6(5) . 3_554 ?
Se6 K3 Se8 81.61(9) . 3_554 ?
O4 K3 Se4 151.4(4) . 7 ?
O10 K3 Se4 130.6(15) . 7 ?
O1 K3 Se4 138.9(3) . 7 ?
O8B K3 Se4 114.8(5) . 7 ?
Se6 K3 Se4 70.90(8) . 7 ?
Se8 K3 Se4 73.32(7) 3_554 7 ?
O4 K3 Se3 129.7(4) . 7 ?
O10 K3 Se3 119.8(15) . 7 ?
O1 K3 Se3 73.4(3) . 7 ?
O8B K3 Se3 60.1(5) . 7 ?
Se6 K3 Se3 96.33(10) . 7 ?
Se8 K3 Se3 145.79(11) 3_554 7 ?
Se4 K3 Se3 73.79(7) 7 7 ?
O4 K3 Sn1 151.3(4) . 7 ?
O10 K3 Sn1 147.4(15) . 7 ?
O1 K3 Sn1 111.7(3) . 7 ?
O8B K3 Sn1 79.6(5) . 7 ?
Se6 K3 Sn1 93.23(8) . 7 ?
Se8 K3 Sn1 107.41(9) 3_554 7 ?
Se4 K3 Sn1 38.56(4) 7 7 ?
Se3 K3 Sn1 38.40(4) 7 7 ?
O4 K3 K5B 34.1(4) . 6_465 ?
O10 K3 K5B 34.9(15) . 6_465 ?
O1 K3 K5B 76.3(4) . 6_465 ?
O8B K3 K5B 107.9(6) . 6_465 ?
Se6 K3 K5B 82.7(3) . 6_465 ?
Se8 K3 K5B 64.2(3) 3_554 6_465 ?
Se4 K3 K5B 132.6(3) 7 6_465 ?
Se3 K3 K5B 149.8(3) 7 6_465 ?
Sn1 K3 K5B 171.1(3) 7 6_465 ?
O4 K3 K5A 37.2(4) . 6_465 ?
O10 K3 K5A 27.8(15) . 6_465 ?
O1 K3 K5A 70.9(3) . 6_465 ?
O8B K3 K5A 108.8(5) . 6_465 ?
Se6 K3 K5A 78.38(11) . 6_465 ?
Se8 K3 K5A 69.36(10) 3_554 6_465 ?
Se4 K3 K5A 134.32(12) 7 6_465 ?
Se3 K3 K5A 144.01(13) 7 6_465 ?
Sn1 K3 K5A 171.30(13) 7 6_465 ?
K5B K3 K5A 7.1(2) 6_465 6_465 ?
O4 K3 K4B 76.4(4) . 7_455 ?
O10 K3 K4B 129.6(15) . 7_455 ?
O1 K3 K4B 94.4(3) . 7_455 ?
O8B K3 K4B 28.1(5) . 7_455 ?
Se6 K3 K4B 168.1(2) . 7_455 ?
Se8 K3 K4B 102.81(17) 3_554 7_455 ?
Se4 K3 K4B 99.53(19) 7 7_455 ?
Se3 K3 K4B 73.72(17) 7 7_455 ?
Sn1 K3 K4B 74.92(18) 7 7_455 ?
K5B K3 K4B 109.2(3) 6_465 7_455 ?
K5A K3 K4B 113.51(19) 6_465 7_455 ?
K4C K4A O11 52(6) . . ?
K4C K4A CL5 129(5) . . ?
O11 K4A CL5 80(6) . . ?
K4C K4A O7B 43(4) . 3_554 ?
O11 K4A O7B 76(5) . 3_554 ?
CL5 K4A O7B 116.0(14) . 3_554 ?
K4C K4A OL5B 153(5) . . ?
O11 K4A OL5B 107(6) . . ?
CL5 K4A OL5B 27(2) . . ?
O7B K4A OL5B 122(2) 3_554 . ?
K4C K4A O8A 99(5) . 7_565 ?
O11 K4A O8A 140(5) . 7_565 ?
CL5 K4A O8A 111.3(13) . 7_565 ?
O7B K4A O8A 64.9(9) 3_554 7_565 ?
OL5B K4A O8A 89(2) . 7_565 ?
K4C K4A OL5A 157(5) . . ?
O11 K4A OL5A 105(6) . . ?
CL5 K4A OL5A 32.7(12) . . ?
O7B K4A OL5A 143.1(9) 3_554 . ?
OL5B K4A OL5A 22(2) . . ?
O8A K4A OL5A 103.1(7) 7_565 . ?
K4C K4A O8B 112(5) . 7_565 ?
O11 K4A O8B 146(5) . 7_565 ?
CL5 K4A O8B 98.9(13) . 7_565 ?
O7B K4A O8B 75.0(9) 3_554 7_565 ?
OL5B K4A O8B 76(2) . 7_565 ?
O8A K4A O8B 13.7(6) 7_565 7_565 ?
OL5A K4A O8B 89.5(7) . 7_565 ?
K4C K4A O7A 67(5) . 3_554 ?
O11 K4A O7A 117(6) . 3_554 ?
CL5 K4A O7A 140(2) . 3_554 ?
O7B K4A O7A 45.7(18) 3_554 3_554 ?
OL5B K4A O7A 122(3) . 3_554 ?
O8A K4A O7A 32.9(17) 7_565 3_554 ?
OL5A K4A O7A 135.4(17) . 3_554 ?
O8B K4A O7A 46.6(17) 7_565 3_554 ?
K4C K4A O9B 83(5) . . ?
O11 K4A O9B 30(5) . . ?
CL5 K4A O9B 51.9(12) . . ?
O7B K4A O9B 100.0(9) 3_554 . ?
OL5B K4A O9B 79(2) . . ?
O8A K4A O9B 151.8(8) 7_565 . ?
OL5A K4A O9B 74.2(6) . . ?
O8B K4A O9B 145.6(8) 7_565 . ?
O7A K4A O9B 145.0(18) 3_554 . ?
K4C K4A K6B 35(5) . . ?
O11 K4A K6B 42(5) . . ?
CL5 K4A K6B 97.7(12) . . ?
O7B K4A K6B 34.4(7) 3_554 . ?
OL5B K4A K6B 118(2) . . ?
O8A K4A K6B 98.4(7) 7_565 . ?
OL5A K4A K6B 130.4(6) . . ?
O8B K4A K6B 106.6(7) 7_565 . ?
O7A K4A K6B 78.8(17) 3_554 . ?
O9B K4A K6B 66.3(6) . . ?
K4C K4A Te2 65(4) . . ?
O11 K4A Te2 72(5) . . ?
CL5 K4A Te2 119.9(12) . . ?
O7B K4A Te2 106.8(8) 3_554 . ?
OL5B K4A Te2 130(2) . . ?
O8A K4A Te2 124.6(6) 7_565 . ?
OL5A K4A Te2 108.2(4) . . ?
O8B K4A Te2 132.8(7) 7_565 . ?
O7A K4A Te2 100.2(17) 3_554 . ?
O9B K4A Te2 81.6(5) . . ?
K6B K4A Te2 94.6(4) . . ?
K4C K4B O11 33(4) . . ?
K4C K4B CL5 95(4) . . ?
O11 K4B CL5 65(4) . . ?
K4C K4B O8A 101(3) . 7_565 ?
O11 K4B O8A 123(4) . 7_565 ?
CL5 K4B O8A 110.4(12) . 7_565 ?
K4C K4B OL5B 119(4) . . ?
O11 K4B OL5B 92(4) . . ?
CL5 K4B OL5B 27(2) . . ?
O8A K4B OL5B 93(2) 7_565 . ?
K4C K4B O8B 112(3) . 7_565 ?
O11 K4B O8B 129(4) . 7_565 ?
CL5 K4B O8B 99.1(12) . 7_565 ?
O8A K4B O8B 14.9(7) 7_565 7_565 ?
OL5B K4B O8B 79(2) . 7_565 ?
K4C K4B OL5A 126(4) . . ?
O11 K4B OL5A 94(4) . . ?
CL5 K4B OL5A 33.4(11) . . ?
O8A K4B OL5A 109.6(8) 7_565 . ?
OL5B K4B OL5A 22(2) . . ?
O8B K4B OL5A 94.9(8) 7_565 . ?
K4C K4B O7A 74(4) . 3_554 ?
O11 K4B O7A 105(4) . 3_554 ?
CL5 K4B O7A 134(2) . 3_554 ?
O8A K4B O7A 34.5(18) 7_565 3_554 ?
OL5B K4B O7A 125(3) . 3_554 ?
O8B K4B O7A 49.4(18) 7_565 3_554 ?
OL5A K4B O7A 144.0(19) . 3_554 ?
K4C K4B O7B 38(3) . 3_554 ?
O11 K4B O7B 62(4) . 3_554 ?
CL5 K4B O7B 100.3(13) . 3_554 ?
O8A K4B O7B 63.6(9) 7_565 3_554 ?
OL5B K4B O7B 112(2) . 3_554 ?
O8B K4B O7B 74.3(9) 7_565 3_554 ?
OL5A K4B O7B 131.3(9) . 3_554 ?
O7A K4B O7B 44.9(18) 3_554 3_554 ?
K4C K4B O3 87(3) . 3_554 ?
O11 K4B O3 116(4) . 3_554 ?
CL5 K4B O3 175.5(12) . 3_554 ?
O8A K4B O3 73.1(7) 7_565 3_554 ?
OL5B K4B O3 152(2) . 3_554 ?
O8B K4B O3 83.8(7) 7_565 3_554 ?
OL5A K4B O3 143.3(7) . 3_554 ?
O7A K4B O3 50.8(18) 3_554 3_554 ?
O7B K4B O3 83.8(7) 3_554 3_554 ?
K4C K4B O9B 60(3) . . ?
O11 K4B O9B 26(4) . . ?
CL5 K4B O9B 44.6(11) . . ?
O8A K4B O9B 138.2(9) 7_565 . ?
OL5B K4B O9B 71(2) . . ?
O8B K4B O9B 135.1(9) 7_565 . ?
OL5A K4B O9B 68.4(6) . . ?
O7A K4B O9B 130.6(19) 3_554 . ?
O7B K4B O9B 86.1(8) 3_554 . ?
O3 K4B O9B 134.5(6) 3_554 . ?
K4C K4B Te2 71(3) . . ?
O11 K4B Te2 74(4) . . ?
CL5 K4B Te2 114.9(10) . . ?
O8A K4B Te2 134.4(7) 7_565 . ?
OL5B K4B Te2 131(2) . . ?
O8B K4B Te2 145.7(8) 7_565 . ?
OL5A K4B Te2 110.8(5) . . ?
O7A K4B Te2 103.9(18) 3_554 . ?
O7B K4B Te2 102.5(7) 3_554 . ?
O3 K4B Te2 62.0(3) 3_554 . ?
O9B K4B Te2 77.3(5) . . ?
K4A K4C O11 79(9) . . ?
K4A K4C K4B 23(3) . . ?
O11 K4C K4B 99(9) . . ?
K4A K4C O7B 122(5) . 3_554 ?
O11 K4C O7B 114(9) . 3_554 ?
K4B K4C O7B 124(4) . 3_554 ?
K4A K4C O7A 98(5) . 3_554 ?
O11 K4C O7A 160(9) . 3_554 ?
K4B K4C O7A 83(4) . 3_554 ?
O7B K4C O7A 51(2) 3_554 3_554 ?
K4A K4C K6B 135(6) . . ?
O11 K4C K6B 76(8) . . ?
K4B K4C K6B 155(4) . . ?
O7B K4C K6B 43.4(15) 3_554 . ?
O7A K4C K6B 94(3) 3_554 . ?
K4A K4C CL5 39(4) . . ?
O11 K4C CL5 45(8) . . ?
K4B K4C CL5 62(3) . . ?
O7B K4C CL5 113(3) 3_554 . ?
O7A K4C CL5 124(3) 3_554 . ?
K6B K4C CL5 101(2) . . ?
K4A K4C O8A 66(4) . 7_565 ?
O11 K4C O8A 135(9) . 7_565 ?
K4B K4C O8A 58(3) . 7_565 ?
O7B K4C O8A 66.7(18) 3_554 7_565 ?
O7A K4C O8A 33(2) 3_554 7_565 ?
K6B K4C O8A 108.2(19) . 7_565 ?
CL5 K4C O8A 91(2) . 7_565 ?
K4A K4C O9B 83(5) . . ?
O11 K4C O9B 4(8) . . ?
K4B K4C O9B 102(4) . . ?
O7B K4C O9B 114(3) 3_554 . ?
O7A K4C O9B 162(3) 3_554 . ?
K6B K4C O9B 74.4(16) . . ?
CL5 K4C O9B 48.7(14) . . ?
O8A K4C O9B 138(2) 7_565 . ?
K4A K4C O8B 56(4) . 7_565 ?
O11 K4C O8B 124(9) . 7_565 ?
K4B K4C O8B 50(3) . 7_565 ?
O7B K4C O8B 73.9(19) 3_554 7_565 ?
O7A K4C O8B 44(2) 3_554 7_565 ?
K6B K4C O8B 112.6(19) . 7_565 ?
CL5 K4C O8B 80.4(19) . 7_565 ?
O8A K4C O8B 11.3(7) 7_565 7_565 ?
O9B K4C O8B 128(2) . 7_565 ?
K4A K4C OL5B 21(4) . . ?
O11 K4C OL5B 65(8) . . ?
K4B K4C OL5B 44(3) . . ?
O7B K4C OL5B 112(3) 3_554 . ?
O7A K4C OL5B 106(3) 3_554 . ?
K6B K4C OL5B 115(3) . . ?
CL5 K4C OL5B 20.4(18) . . ?
O8A K4C OL5B 73(2) 7_565 . ?
O9B K4C OL5B 69(2) . . ?
O8B K4C OL5B 62(2) 7_565 . ?
K4A K4C O3 97(5) . 3_554 ?
O11 K4C O3 150(9) . 3_554 ?
K4B K4C O3 74(3) . 3_554 ?
O7B K4C O3 94(2) 3_554 3_554 ?
O7A K4C O3 50(2) 3_554 3_554 ?
K6B K4C O3 123(2) . 3_554 ?
CL5 K4C O3 135(2) . 3_554 ?
O8A K4C O3 66.6(14) 7_565 3_554 ?
O9B K4C O3 148(2) . 3_554 ?
O8B K4C O3 73.6(14) 7_565 3_554 ?
OL5B K4C O3 117(2) . 3_554 ?
K5B K5A O9A 138(2) . . ?
K5B K5A O10 90(3) . 6_565 ?
O9A K5A O10 131.5(19) . 6_565 ?
K5B K5A O6 74.3(17) . 4 ?
O9A K5A O6 87.3(8) . 4 ?
O10 K5A O6 119.2(17) 6_565 4 ?
K5B K5A OL5A 122.1(19) . . ?
O9A K5A OL5A 94.1(9) . . ?
O10 K5A OL5A 41.2(17) 6_565 . ?
O6 K5A OL5A 146.7(4) 4 . ?
K5B K5A O3 119.7(18) . 8_665 ?
O9A K5A O3 87.8(8) . 8_665 ?
O10 K5A O3 67.2(17) 6_565 8_665 ?
O6 K5A O3 71.0(4) 4 8_665 ?
OL5A K5A O3 75.8(4) . 8_665 ?
K5B K5A O9B 149.2(19) . . ?
O9A K5A O9B 17.3(8) . . ?
O10 K5A O9B 116.1(18) 6_565 . ?
O6 K5A O9B 103.3(5) 4 . ?
OL5A K5A O9B 77.1(6) . . ?
O3 K5A O9B 86.8(5) 8_665 . ?
K5B K5A O4 46.7(18) . 6_565 ?
O9A K5A O4 143.0(9) . 6_565 ?
O10 K5A O4 59.7(18) 6_565 6_565 ?
O6 K5A O4 119.6(5) 4 6_565 ?
OL5A K5A O4 77.2(5) . 6_565 ?
O3 K5A O4 123.4(5) 8_665 6_565 ?
O9B K5A O4 133.0(6) . 6_565 ?
K5B K5A CL5 150(2) . . ?
O9A K5A CL5 64.2(11) . . ?
O10 K5A CL5 68.8(19) 6_565 . ?
O6 K5A CL5 134.4(8) 4 . ?
OL5A K5A CL5 30.0(9) . . ?
O3 K5A CL5 72.9(8) 8_665 . ?
O9B K5A CL5 47.6(9) . . ?
O4 K5A CL5 103.3(9) 6_565 . ?
K5B K5A O2 63.3(18) . 4 ?
O9A K5A O2 75.2(8) . 4 ?
O10 K5A O2 147.4(18) 6_565 4 ?
O6 K5A O2 73.8(4) 4 4 ?
OL5A K5A O2 138.6(4) . 4 ?
O3 K5A O2 141.4(5) 8_665 4 ?
O9B K5A O2 86.3(5) . 4 ?
O4 K5A O2 87.7(5) 6_565 4 ?
CL5 K5A O2 125.7(8) . 4 ?
K5B K5A K2 77.1(17) . 8_665 ?
O9A K5A K2 116.6(8) . 8_665 ?
O10 K5A K2 72.8(17) 6_565 8_665 ?
O6 K5A K2 46.5(2) 4 8_665 ?
OL5A K5A K2 105.2(3) . 8_665 ?
O3 K5A K2 43.4(3) 8_665 8_665 ?
O9B K5A K2 124.0(5) . 8_665 ?
O4 K5A K2 100.4(4) 6_565 8_665 ?
CL5 K5A K2 114.3(8) . 8_665 ?
O2 K5A K2 115.5(2) 4 8_665 ?
K5B K5A K4A 127.3(18) . . ?
O9A K5A K4A 63.6(8) . . ?
O10 K5A K4A 83.4(17) 6_565 . ?
O6 K5A K4A 150.8(4) 4 . ?
OL5A K5A K4A 44.3(4) . . ?
O3 K5A K4A 105.7(3) 8_665 . ?
O9B K5A K4A 47.8(5) . . ?
O4 K5A K4A 87.0(4) 6_565 . ?
CL5 K5A K4A 32.9(8) . . ?
O2 K5A K4A 97.3(2) 4 . ?
K2 K5A K4A 146.5(2) 8_665 . ?
K5A K5B O4 123(2) . 6_565 ?
K5A K5B O10 76(2) . 6_565 ?
O4 K5B O10 64.4(18) 6_565 6_565 ?
K5A K5B O6 92.8(18) . 4 ?
O4 K5B O6 141.9(10) 6_565 4 ?
O10 K5B O6 120.1(18) 6_565 4 ?
K5A K5B O2 105(2) . 4 ?
O4 K5B O2 100.9(8) 6_565 4 ?
O10 K5B O2 160.8(18) 6_565 4 ?
O6 K5B O2 79.1(6) 4 4 ?
K5A K5B O9A 34.0(17) . . ?
O4 K5B O9A 136.9(10) 6_565 . ?
O10 K5B O9A 109.3(19) 6_565 . ?
O6 K5B O9A 80.0(9) 4 . ?
O2 K5B O9A 72.2(8) 4 . ?
K5A K5B OL5A 48.3(17) . . ?
O4 K5B OL5A 76.5(7) 6_565 . ?
O10 K5B OL5A 36.3(17) 6_565 . ?
O6 K5B OL5A 131.7(8) 4 . ?
O2 K5B OL5A 131.6(7) 4 . ?
O9A K5B OL5A 77.8(9) . . ?
K5A K5B O3 50.5(16) . 8_665 ?
O4 K5B O3 124.2(8) 6_565 8_665 ?
O10 K5B O3 60.7(17) 6_565 8_665 ?
O6 K5B O3 66.9(5) 4 8_665 ?
O2 K5B O3 134.9(8) 4 8_665 ?
O9A K5B O3 73.4(8) . 8_665 ?
OL5A K5B O3 65.8(5) . 8_665 ?
K5A K5B O9B 25.4(16) . . ?
O4 K5B O9B 125.5(8) 6_565 . ?
O10 K5B O9B 97.8(18) 6_565 . ?
O6 K5B O9B 92.3(7) 4 . ?
O2 K5B O9B 80.4(6) 4 . ?
O9A K5B O9B 13.8(7) . . ?
OL5A K5B O9B 64.6(6) . . ?
O3 K5B O9B 72.6(6) 8_665 . ?
K5A K5B K2 93.9(18) . 8_665 ?
O4 K5B K2 110.9(7) 6_565 8_665 ?
O10 K5B K2 73.9(17) 6_565 8_665 ?
O6 K5B K2 48.0(4) 4 8_665 ?
O2 K5B K2 124.5(6) 4 8_665 ?
O9A K5B K2 107.2(8) . 8_665 ?
OL5A K5B K2 100.0(5) . 8_665 ?
O3 K5B K2 44.1(3) 8_665 8_665 ?
O9B K5B K2 112.2(6) . 8_665 ?
K5A K5B K1 83.9(18) . 4 ?
O4 K5B K1 141.2(8) 6_565 4 ?
O10 K5B K1 154.3(18) 6_565 4 ?
O6 K5B K1 44.8(4) 4 4 ?
O2 K5B K1 41.2(5) 4 4 ?
O9A K5B K1 53.3(7) . 4 ?
OL5A K5B K1 131.0(7) . 4 ?
O3 K5B K1 94.3(5) 8_665 4 ?
O9B K5B K1 66.8(5) . 4 ?
K2 K5B K1 92.4(4) 8_665 4 ?
K5A K5B Te2 159(2) . 8_665 ?
O4 K5B Te2 58.9(6) 6_565 8_665 ?
O10 K5B Te2 118.4(18) 6_565 8_665 ?
O6 K5B Te2 93.0(6) 4 8_665 ?
O2 K5B Te2 55.8(4) 4 8_665 ?
O9A K5B Te2 127.9(8) . 8_665 ?
OL5A K5B Te2 134.1(6) . 8_665 ?
O3 K5B Te2 149.2(6) 8_665 8_665 ?
O9B K5B Te2 133.9(6) . 8_665 ?
K2 K5B Te2 105.1(5) 8_665 8_665 ?
K1 K5B Te2 85.8(4) 4 8_665 ?
K6B K6A K6B 180(3) 7 . ?
K6B K6A O7B 16.5(13) 7 6 ?
K6B K6A O7B 163.6(16) . 6 ?
K6B K6A O7B 163.6(16) 7 3_554 ?
K6B K6A O7B 16.5(13) . 3_554 ?
O7B K6A O7B 150.2(14) 6 3_554 ?
K6B K6A O11 50(2) 7 7 ?
K6B K6A O11 130(2) . 7 ?
O7B K6A O11 51.3(19) 6 7 ?
O7B K6A O11 116.4(19) 3_554 7 ?
K6B K6A O11 130(2) 7 . ?
K6B K6A O11 50(2) . . ?
O7B K6A O11 116.4(19) 6 . ?
O7B K6A O11 51.3(19) 3_554 . ?
O11 K6A O11 139(3) 7 . ?
K6B K6A Se7 96.0(11) 7 7 ?
K6B K6A Se7 83.9(11) . 7 ?
O7B K6A Se7 110.6(7) 6 7 ?
O7B K6A Se7 87.9(7) 3_554 7 ?
O11 K6A Se7 75.7(17) 7 7 ?
O11 K6A Se7 132.9(18) . 7 ?
K6B K6A Se7 83.9(11) 7 . ?
K6B K6A Se7 96.0(11) . . ?
O7B K6A Se7 87.9(7) 6 . ?
O7B K6A Se7 110.6(7) 3_554 . ?
O11 K6A Se7 132.9(18) 7 . ?
O11 K6A Se7 75.7(17) . . ?
Se7 K6A Se7 104.1(3) 7 . ?
K6B K6A K4C 143.7(15) 7 . ?
K6B K6A K4C 36.4(15) . . ?
O7B K6A K4C 129.7(13) 6 . ?
O7B K6A K4C 38.6(12) 3_554 . ?
O11 K6A K4C 140.8(19) 7 . ?
O11 K6A K4C 13.7(18) . . ?
Se7 K6A K4C 119.7(11) 7 . ?
Se7 K6A K4C 81.3(10) . . ?
K6B K6A K4C 36.4(15) 7 7 ?
K6B K6A K4C 143.7(15) . 7 ?
O7B K6A K4C 38.6(12) 6 7 ?
O7B K6A K4C 129.7(13) 3_554 7 ?
O11 K6A K4C 13.7(18) 7 7 ?
O11 K6A K4C 140.8(19) . 7 ?
Se7 K6A K4C 81.3(10) 7 7 ?
Se7 K6A K4C 119.7(11) . 7 ?
K4C K6A K4C 148(2) . 7 ?
K6B K6A O9B 91.5(11) 7 . ?
K6B K6A O9B 88.5(11) . . ?
O7B K6A O9B 79.3(8) 6 . ?
O7B K6A O9B 89.0(8) 3_554 . ?
O11 K6A O9B 120.1(18) 7 . ?
O11 K6A O9B 38.6(19) . . ?
Se7 K6A O9B 163.3(5) 7 . ?
Se7 K6A O9B 61.9(4) . . ?
K4C K6A O9B 52.3(12) . . ?
K4C K6A O9B 113.0(11) 7 . ?
K6B K6A O9B 88.5(11) 7 7 ?
K6B K6A O9B 91.5(11) . 7 ?
O7B K6A O9B 89.0(8) 6 7 ?
O7B K6A O9B 79.3(8) 3_554 7 ?
O11 K6A O9B 38.6(19) 7 7 ?
O11 K6A O9B 120.1(18) . 7 ?
Se7 K6A O9B 61.9(4) 7 7 ?
Se7 K6A O9B 163.3(5) . 7 ?
K4C K6A O9B 113.0(11) . 7 ?
K4C K6A O9B 52.3(12) 7 7 ?
O9B K6A O9B 133.3(8) . 7 ?
K6A K6B K6B 0.1(15) . 7 ?
K6A K6B O7B 156.4(19) . 3_554 ?
K6B K6B O7B 156.5(12) 7 3_554 ?
K6A K6B O11 116(2) . . ?
K6B K6B O11 116(2) 7 . ?
O7B K6B O11 65(2) 3_554 . ?
K6A K6B K4C 133.5(18) . . ?
K6B K6B K4C 133.5(17) 7 . ?
O7B K6B K4C 49.6(16) 3_554 . ?
O11 K6B K4C 17(2) . . ?
K6A K6B Se7 81.9(11) . 7 ?
K6B K6B Se7 81.8(8) 7 7 ?
O7B K6B Se7 102.8(10) 3_554 7 ?
O11 K6B Se7 159(2) . 7 ?
K4C K6B Se7 143.6(14) . 7 ?
K6A K6B K4A 127.8(13) . . ?
K6B K6B K4A 127.9(9) 7 . ?
O7B K6B K4A 50.6(10) 3_554 . ?
O11 K6B K4A 15(2) . . ?
K4C K6B K4A 9.4(13) . . ?
Se7 K6B K4A 150.3(5) 7 . ?
K6A K6B O7B 12.6(12) . 6 ?
K6B K6B O7B 12.6(6) 7 6 ?
O7B K6B O7B 146.9(15) 3_554 6 ?
O11 K6B O7B 106(2) . 6 ?
K4C K6B O7B 123.0(15) . 6 ?
Se7 K6B O7B 93.1(6) 7 6 ?
K4A K6B O7B 116.5(7) . 6 ?
K6A K6B Se7 70.5(11) . . ?
K6B K6B Se7 70.4(7) 7 . ?
O7B K6B Se7 130.0(11) 3_554 . ?
O11 K6B Se7 79(2) . . ?
K4C K6B Se7 87.5(13) . . ?
Se7 K6B Se7 99.9(3) 7 . ?
K4A K6B Se7 91.6(4) . . ?
O7B K6B Se7 73.8(6) 6 . ?
K6A K6B Se6 132.1(15) . . ?
K6B K6B Se6 132.0(3) 7 . ?
O7B K6B Se6 70.7(10) 3_554 . ?
O11 K6B Se6 86(2) . . ?
K4C K6B Se6 74.5(14) . . ?
Se7 K6B Se6 73.5(3) 7 . ?
K4A K6B Se6 83.7(3) . . ?
O7B K6B Se6 142.2(7) 6 . ?
Se7 K6B Se6 74.1(3) . . ?
K6A K6B K4B 131.7(13) . . ?
K6B K6B K4B 131.8(9) 7 . ?
O7B K6B K4B 47.4(10) 3_554 . ?
O11 K6B K4B 17(2) . . ?
K4C K6B K4B 7.1(13) . . ?
Se7 K6B K4B 146.4(4) 7 . ?
K4A K6B K4B 3.9(3) . . ?
O7B K6B K4B 120.4(7) 6 . ?
Se7 K6B K4B 92.8(4) . . ?
Se6 K6B K4B 80.4(3) . . ?
K6A K6B Zn1 101.3(13) . 7 ?
K6B K6B Zn1 101.2(4) 7 7 ?
O7B K6B Zn1 96.2(10) 3_554 7 ?
O11 K6B Zn1 123(2) . 7 ?
K4C K6B Zn1 112.5(14) . 7 ?
Se7 K6B Zn1 38.50(15) 7 7 ?
K4A K6B Zn1 121.7(4) . 7 ?
O7B K6B Zn1 113.7(6) 6 7 ?
Se7 K6B Zn1 75.6(3) . 7 ?
Se6 K6B Zn1 38.02(14) . 7 ?
K4B K6B Zn1 118.4(4) . 7 ?
K1 O2 K5B 95.5(5) . 6_455 ?
K1 O2 K5B 95.5(5) . 3_544 ?
K5B O2 K5B 169.1(11) 6_455 3_544 ?
K1 O2 K5A 90.0(4) . 6_455 ?
K5B O2 K5A 11.2(4) 6_455 6_455 ?
K5B O2 K5A 168.8(6) 3_544 6_455 ?
K1 O2 K5A 90.0(4) . 3_544 ?
K5B O2 K5A 168.8(6) 6_455 3_544 ?
K5B O2 K5A 11.2(4) 3_544 3_544 ?
K5A O2 K5A 180.0(8) 6_455 3_544 ?
K2 O3 K5A 91.5(4) . 8_665 ?
K2 O3 K5B 82.0(5) . 8_665 ?
K5A O3 K5B 9.8(3) 8_665 8_665 ?
K2 O3 K4B 91.5(4) . 4_455 ?
K5A O3 K4B 176.5(6) 8_665 4_455 ?
K5B O3 K4B 173.5(6) 8_665 4_455 ?
K2 O3 K4C 82.9(11) . 4_455 ?
K5A O3 K4C 163.7(13) 8_665 4_455 ?
K5B O3 K4C 156.9(13) 8_665 4_455 ?
K4B O3 K4C 19.1(12) 4_455 4_455 ?
K5B O4 K3 107.7(7) 6_465 . ?
K5B O4 K5A 10.3(4) 6_465 6_465 ?
K3 O4 K5A 107.3(6) . 6_465 ?
OL5B CL5 OL5A 42(5) . . ?
OL5B CL5 K4A 96(5) . . ?
OL5A CL5 K4A 96(2) . . ?
OL5B CL5 K4B 86(5) . . ?
OL5A CL5 K4B 85.3(19) . . ?
K4A CL5 K4B 10.9(4) . . ?
OL5B CL5 K4C 108(5) . . ?
OL5A CL5 K4C 107(2) . . ?
K4A CL5 K4C 12.6(13) . . ?
K4B CL5 K4C 23.4(14) . . ?
OL5B CL5 K5A 107(5) . . ?
OL5A CL5 K5A 65.3(16) . . ?
K4A CL5 K5A 98.8(15) . . ?
K4B CL5 K5A 96.6(14) . . ?
K4C CL5 K5A 99.0(17) . . ?
OL5B OL5A CL5 53(5) . . ?
OL5B OL5A K4B 73(5) . . ?
CL5 OL5A K4B 61.4(17) . . ?
OL5B OL5A K5A 136(6) . . ?
CL5 OL5A K5A 84.6(17) . . ?
K4B OL5A K5A 95.7(5) . . ?
OL5B OL5A K4A 69(5) . . ?
CL5 OL5A K4A 51.4(16) . . ?
K4B OL5A K4A 10.2(3) . . ?
K5A OL5A K4A 92.1(5) . . ?
OL5B OL5A K5B 146(6) . . ?
CL5 OL5A K5B 93.9(18) . . ?
K4B OL5A K5B 97.8(6) . . ?
K5A OL5A K5B 9.6(3) . . ?
K4A OL5A K5B 95.7(6) . . ?
OL5A OL5B CL5 85(7) . . ?
OL5A OL5B OL12 144(10) . . ?
CL5 OL5B OL12 121(10) . . ?
OL5A OL5B K4A 89(6) . . ?
CL5 OL5B K4A 57(4) . . ?
OL12 OL5B K4A 126(8) . . ?
OL5A OL5B K4B 85(6) . . ?
CL5 OL5B K4B 66(5) . . ?
OL12 OL5B K4B 127(8) . . ?
K4A OL5B K4B 10.8(5) . . ?
OL5A OL5B K4C 92(6) . . ?
CL5 OL5B K4C 52(4) . . ?
OL12 OL5B K4C 124(7) . . ?
K4A OL5B K4C 6.0(12) . . ?
K4B OL5B K4C 16.7(13) . . ?
K5B O6 K5A 13.0(4) 3_544 3_544 ?
K5B O6 K2 88.8(5) 3_544 6_455 ?
K5A O6 K2 89.4(3) 3_544 6_455 ?
K5B O6 K1 95.4(5) 3_544 . ?
K5A O6 K1 92.7(3) 3_544 . ?
K2 O6 K1 170.4(4) 6_455 . ?
O8A O7A K2 144(6) 6 . ?
O8A O7A K4C 80(4) 6 4_455 ?
K2 O7A K4C 134(5) . 4_455 ?
O8A O7A K4B 62(3) 6 4_455 ?
K2 O7A K4B 145(5) . 4_455 ?
K4C O7A K4B 22.6(16) 4_455 4_455 ?
O8A O7A K4A 65(3) 6 4_455 ?
K2 O7A K4A 146(5) . 4_455 ?
K4C O7A K4A 15.0(14) 4_455 4_455 ?
K4B O7A K4A 9.6(4) 4_455 4_455 ?
K6B O7B K4C 87(2) 4_455 4_455 ?
K6B O7B K4A 95.1(13) 4_455 4_455 ?
K4C O7B K4A 14.6(17) 4_455 4_455 ?
K6B O7B K6A 7.1(6) 4_455 4_455 ?
K4C O7B K6A 89(2) 4_455 4_455 ?
K4A O7B K6A 95.7(10) 4_455 4_455 ?
K6B O7B K4B 103.4(13) 4_455 4_455 ?
K4C O7B K4B 18.7(18) 4_455 4_455 ?
K4A O7B K4B 8.9(3) 4_455 4_455 ?
K6A O7B K4B 104.4(10) 4_455 4_455 ?
K6B O7B K2 142.3(14) 4_455 . ?
K4C O7B K2 97(2) 4_455 . ?
K4A O7B K2 97.6(9) 4_455 . ?
K6A O7B K2 148.5(12) 4_455 . ?
K4B O7B K2 89.1(8) 4_455 . ?
K6B O7B K6B 10.9(6) 4_455 6_455 ?
K4C O7B K6B 90(2) 4_455 6_455 ?
K4A O7B K6B 96.1(10) 4_455 6_455 ?
K6A O7B K6B 3.8(4) 4_455 6_455 ?
K4B O7B K6B 104.8(10) 4_455 6_455 ?
K2 O7B K6B 151.8(10) . 6_455 ?
O8B O8A O7A 178(5) . 6_455 ?
O8B O8A K4B 97(3) . 7_455 ?
O7A O8A K4B 84(3) 6_455 7_455 ?
O8B O8A K4A 99(3) . 7_455 ?
O7A O8A K4A 82(3) 6_455 7_455 ?
K4B O8A K4A 10.1(4) 7_455 7_455 ?
O8B O8A K4C 114(4) . 7_455 ?
O7A O8A K4C 67(3) 6_455 7_455 ?
K4B O8A K4C 21.7(13) 7_455 7_455 ?
K4A O8A K4C 15.1(12) 7_455 7_455 ?
O8B O8A K2 161(4) . 6_455 ?
O7A O8A K2 18(3) 6_455 6_455 ?
K4B O8A K2 98.7(8) 7_455 6_455 ?
K4A O8A K2 98.3(8) 7_455 6_455 ?
K4C O8A K2 84.6(15) 7_455 6_455 ?
O8A O8B K4B 68(3) . 7_455 ?
O8A O8B K4A 67(3) . 7_455 ?
K4B O8B K4A 9.2(3) 7_455 7_455 ?
O8A O8B K3 160(4) . . ?
K4B O8B K3 120.3(10) 7_455 . ?
K4A O8B K3 124.2(10) 7_455 . ?
O8A O8B K4C 55(3) . 7_455 ?
K4B O8B K4C 18.2(12) 7_455 7_455 ?
K4A O8B K4C 12.7(11) 7_455 7_455 ?
K3 O8B K4C 136.9(15) . 7_455 ?
O9B O9A K5A 110(3) . . ?
O9B O9A K5B 116(3) . . ?
K5A O9A K5B 8.3(4) . . ?
O9B O9A K1 157(3) . 4 ?
K5A O9A K1 89.9(10) . 4 ?
K5B O9A K1 82.7(9) . 4 ?
O9A O9B K5A 53(2) . . ?
O9A O9B K4C 136(3) . . ?
K5A O9B K4C 98.6(14) . . ?
O9A O9B K4A 133(3) . . ?
K5A O9B K4A 87.4(6) . . ?
K4C O9B K4A 14.9(12) . . ?
O9A O9B K4B 128(3) . . ?
K5A O9B K4B 82.2(6) . . ?
K4C O9B K4B 18.5(14) . . ?
K4A O9B K4B 5.3(3) . . ?
O9A O9B K5B 50(2) . . ?
K5A O9B K5B 5.4(3) . . ?
K4C O9B K5B 98.0(14) . . ?
K4A O9B K5B 87.8(7) . . ?
K4B O9B K5B 82.5(6) . . ?
O9A O9B K6A 140(3) . . ?
K5A O9B K6A 161.9(9) . . ?
K4C O9B K6A 63.4(13) . . ?
K4A O9B K6A 75.1(6) . . ?
K4B O9B K6A 80.2(6) . . ?
K5B O9B K6A 160.4(8) . . ?
K5A O10 K5B 14.1(6) 6_465 6_465 ?
K5A O10 K3 120(3) 6_465 . ?
K5B O10 K3 106(3) 6_465 . ?
K4C O11 K4A 49(7) . . ?
K4C O11 K4B 48(7) . . ?
K4A O11 K4B 9(2) . . ?
K4C O11 K6B 87(9) . . ?
K4A O11 K6B 124(7) . . ?
K4B O11 K6B 129(5) . . ?
K4C O11 K6A 100(9) . . ?
K4A O11 K6A 134(7) . . ?
K4B O11 K6A 141(5) . . ?
K6B O11 K6A 13.6(6) . . ?
OL5B OL12 Te2 111(8) . 6_565 ?

loop_
_geom_bond_atom_site_label_1
_geom_bond_atom_site_label_2
_geom_bond_distance
_geom_bond_site_symmetry_2
_geom_bond_publ_flag
Sn1 Se3 2.5229(13) . ?
Sn1 Se5 2.5281(15) . ?
Sn1 Se4 2.5305(14) . ?
Sn1 Te1 2.6231(14) . ?
Sn1 K2 3.912(3) . ?
Sn1 K3 4.023(4) 7 ?
Sn2 Se7 2.5282(15) . ?
Sn2 Se8 2.5327(14) . ?
Sn2 Se6 2.5460(14) . ?
Sn2 Te2 2.6362(13) . ?
Sn2 K4C 3.91(6) . ?
Sn2 K6B 4.037(13) . ?
Te1 K4B 3.924(14) 1_545 ?
Te2 OL12 2.49(12) 6_465 ?
Te2 K4C 3.38(6) . ?
Te2 K4B 3.571(13) . ?
Te2 K4A 3.628(10) . ?
Te2 K5B 4.12(2) 8_665 ?
Se3 Zn2 2.4784(17) 7 ?
Se3 K3 3.499(4) 7 ?
Se4 Zn1 2.4777(17) . ?
Se4 K2 3.405(4) . ?
Se4 K3 3.482(4) 7 ?
Se5 Zn2 2.4824(18) . ?
Se5 K1 3.326(3) . ?
Se5 K2 3.387(3) . ?
Se6 Zn1 2.4887(17) 7 ?
Se6 K3 3.375(4) . ?
Se6 K6B 3.497(13) . ?
Se6 K2 3.561(4) 3_554 ?
Se6 K4C 3.82(7) . ?
Se7 Zn1 2.4958(18) . ?
Se7 K6A 3.265(7) . ?
Se7 K6B 3.279(13) 7 ?
Se7 K6B 3.445(14) . ?
Se8 Zn2 2.4899(17) . ?
Se8 K2 3.354(4) . ?
Se8 K3 3.474(4) 4_455 ?
Se9 Zn1 2.4537(15) . ?
Se9 Zn1 2.4537(15) 7 ?
Se9 Zn2 2.4574(15) 7 ?
Se9 Zn2 2.4574(15) . ?
Zn1 Se6 2.4887(17) 7 ?
Zn1 K6B 4.002(13) 7 ?
Zn2 Se3 2.4784(17) 7 ?
Zn2 K2 4.012(3) . ?
K1 O2 2.71(2) . ?
K1 O6 2.899(11) 7 ?
K1 O6 2.899(10) . ?
K1 O9A 3.32(3) 6_455 ?
K1 O9A 3.32(3) 3_544 ?
K1 Se5 3.326(3) 7 ?
K1 K5A 4.080(6) 6_455 ?
K1 K5A 4.080(6) 3_544 ?
K1 K5B 4.099(17) 3_544 ?
K1 K5B 4.099(17) 6_455 ?
K2 O7A 1.63(9) . ?
K2 O3 2.706(12) . ?
K2 O6 2.860(11) 6 ?
K2 O8A 3.08(3) 6 ?
K2 O7B 3.21(3) . ?
K2 Se6 3.561(4) 4_455 ?
K2 K5B 3.850(17) 8_665 ?
K2 K5A 3.940(6) 8_665 ?
K3 O4 2.763(18) . ?
K3 O10 2.81(7) . ?
K3 O1 2.815(13) . ?
K3 O8B 2.97(3) . ?
K3 Se8 3.474(4) 3_554 ?
K3 Se4 3.482(4) 7 ?
K3 Se3 3.499(4) 7 ?
K3 Sn1 4.023(4) 7 ?
K3 K5B 4.254(18) 6_465 ?
K3 K5A 4.548(7) 6_465 ?
K3 K4B 4.898(13) 7_455 ?
K4A K4C 0.76(6) . ?
K4A O11 1.00(9) . ?
K4A CL5 2.19(4) . ?
K4A O7B 2.57(3) 3_554 ?
K4A OL5B 2.61(10) . ?
K4A O8A 2.69(3) 7_565 ?
K4A OL5A 2.787(19) . ?
K4A O8B 2.88(3) 7_565 ?
K4A O7A 2.93(9) 3_554 ?
K4A O9B 2.96(3) . ?
K4A K6B 3.318(19) . ?
K4B K4C 1.09(7) . ?
K4B O11 1.45(9) . ?
K4B CL5 2.42(4) . ?
K4B O8A 2.50(3) 7_565 ?
K4B OL5B 2.63(10) . ?
K4B O8B 2.67(3) 7_565 ?
K4B OL5A 2.75(2) . ?
K4B O7A 2.81(9) 3_554 ?
K4B O7B 2.84(3) 3_554 ?
K4B O3 3.202(18) 3_554 ?
K4B O9B 3.36(3) . ?
K4C O11 0.81(10) . ?
K4C O7B 2.08(7) 3_554 ?
K4C O7A 2.72(10) 3_554 ?
K4C K6B 2.73(6) . ?
K4C CL5 2.73(8) . ?
K4C O8A 2.90(7) 7_565 ?
K4C O9B 2.96(7) . ?
K4C O8B 3.24(7) 7_565 ?
K4C OL5B 3.31(12) . ?
K4C O3 3.33(6) 3_554 ?
K5A K5B 0.616(18) . ?
K5A O9A 2.38(3) . ?
K5A O10 2.45(8) 6_565 ?
K5A O6 2.738(12) 4 ?
K5A OL5A 2.751(16) . ?
K5A O3 2.792(13) 8_665 ?
K5A O9B 2.81(2) . ?
K5A O4 2.883(18) 6_565 ?
K5A CL5 3.01(4) . ?
K5A O2 3.047(6) 4 ?
K5A K2 3.940(6) 8_665 ?
K5B O4 2.50(2) 6_565 ?
K5B O10 2.53(8) 6_565 ?
K5B O6 2.64(2) 4 ?
K5B O2 2.824(18) 4 ?
K5B O9A 2.87(4) . ?
K5B OL5A 3.12(2) . ?
K5B O3 3.14(2) 8_665 ?
K5B O9B 3.36(3) . ?
K5B K2 3.850(17) 8_665 ?
K5B K1 4.099(17) 4 ?
K5B Te2 4.12(2) 8_665 ?
K6A K6B 0.811(13) 7 ?
K6A K6B 0.811(13) . ?
K6A O7B 2.64(3) 6 ?
K6A O7B 2.64(3) 3_554 ?
K6A O11 3.10(9) 7 ?
K6A O11 3.10(9) . ?
K6A Se7 3.265(7) 7 ?
K6A K4C 3.34(6) 7 ?
K6A O9B 3.37(2) . ?
K6A O9B 3.37(2) 7 ?
K6B K6B 1.62(3) 7 ?
K6B O7B 1.88(3) 3_554 ?
K6B O11 2.65(9) . ?
K6B Se7 3.279(13) 7 ?
K6B O7B 3.43(3) 6 ?
K6B Zn1 4.002(13) 7 ?
O2 K5B 2.824(18) 6_455 ?
O2 K5B 2.824(18) 3_544 ?
O2 K5A 3.047(6) 6_455 ?
O2 K5A 3.047(6) 3_544 ?
O3 K5A 2.792(13) 8_665 ?
O3 K5B 3.14(2) 8_665 ?
O3 K4B 3.202(18) 4_455 ?
O3 K4C 3.33(6) 4_455 ?
O4 K5B 2.50(2) 6_465 ?
O4 K5A 2.883(18) 6_465 ?
CL5 OL5B 1.21(10) . ?
CL5 OL5A 1.52(5) . ?
OL5A OL5B 1.02(10) . ?
OL5B OL12 1.32(13) . ?
O6 K5B 2.64(2) 3_544 ?
O6 K5A 2.738(12) 3_544 ?
O6 K2 2.860(11) 6_455 ?
O7A O8A 1.61(9) 6 ?
O7A K4C 2.72(10) 4_455 ?
O7A K4B 2.81(9) 4_455 ?
O7A K4A 2.93(9) 4_455 ?
O7B K6B 1.88(3) 4_455 ?
O7B K4C 2.08(7) 4_455 ?
O7B K4A 2.57(3) 4_455 ?
O7B K6A 2.64(3) 4_455 ?
O7B K4B 2.84(3) 4_455 ?
O7B K6B 3.43(3) 6_455 ?
O8A O8B 0.69(3) . ?
O8A O7A 1.61(9) 6_455 ?
O8A K4B 2.50(3) 7_455 ?
O8A K4A 2.69(3) 7_455 ?
O8A K4C 2.90(7) 7_455 ?
O8A K2 3.08(3) 6_455 ?
O8B K4B 2.67(3) 7_455 ?
O8B K4A 2.88(3) 7_455 ?
O8B K4C 3.24(7) 7_455 ?
O9A O9B 0.89(3) . ?
O9A K1 3.32(3) 4 ?
O10 K5A 2.45(8) 6_465 ?
O10 K5B 2.53(8) 6_465 ?
OL12 Te2 2.49(12) 6_565 ?
